data_7202259
loop_
_publ_author_name
'Mondal, Pallab'
'Karmakar, Anirban'
'Singh, W. Marjit'
'Baruah, Jubaraj B.'

_publ_section_title
;
 Crystal packing in some flexible carboxylic acids and esters attached
 to a naphthalene ring
;
_journal_issue 11
_journal_name_full CrystEngComm
_journal_page_first 1550
_journal_paper_doi 10.1039/b808399a
_journal_volume 10
_journal_year 2008
_chemical_formula_sum 'C16 H16 O6'
_chemical_formula_weight 304.29
_chemical_name_systematic
;
?
;
_space_group_IT_number 2
_symmetry_cell_setting triclinic
_symmetry_space_group_name_Hall '-P 1'
_symmetry_space_group_name_H-M 'P -1'
_atom_sites_solution_hydrogens geom
_atom_sites_solution_primary direct
_atom_sites_solution_secondary difmap
_audit_creation_method SHELXL-97
_cell_angle_alpha 67.837(4)
_cell_angle_beta 72.069(4)
_cell_angle_gamma 74.951(4)
_cell_formula_units_Z 1
_cell_length_a 7.0661(4)
_cell_length_b 7.4816(5)
_cell_length_c 8.0748(5)
_cell_measurement_reflns_used 1652
_cell_measurement_temperature 296(2)
_cell_measurement_theta_max 28.03
_cell_measurement_theta_min 3.64
_cell_volume 371.12(4)
_computing_cell_refinement 'Bruker SMART'
_computing_data_collection 'Bruker SMART'
_computing_data_reduction 'Bruker SAINT'
_computing_molecular_graphics 'Bruker SHELXTL'
_computing_publication_material 'Bruker SHELXTL'
_computing_structure_refinement 'SHELXL-97 (Sheldrick, 1997)'
_computing_structure_solution 'SHELXS-97 (Sheldrick, 1990)'
_diffrn_ambient_temperature 296(2)
_diffrn_measured_fraction_theta_full 0.954
_diffrn_measured_fraction_theta_max 0.954
_diffrn_measurement_device_type 'CCD area detector'
_diffrn_measurement_method 'phi and omega scans'
_diffrn_radiation_monochromator graphite
_diffrn_radiation_source 'fine-focus sealed tube'
_diffrn_radiation_type MoK\a
_diffrn_radiation_wavelength 0.71073
_diffrn_reflns_av_R_equivalents 0.0171
_diffrn_reflns_av_sigmaI/netI 0.0194
_diffrn_reflns_limit_h_max 8
_diffrn_reflns_limit_h_min -8
_diffrn_reflns_limit_k_max 8
_diffrn_reflns_limit_k_min -9
_diffrn_reflns_limit_l_max 9
_diffrn_reflns_limit_l_min -9
_diffrn_reflns_number 2773
_diffrn_reflns_theta_full 25.50
_diffrn_reflns_theta_max 25.50
_diffrn_reflns_theta_min 2.80
_exptl_absorpt_coefficient_mu 0.105
_exptl_absorpt_correction_type none
_exptl_crystal_colour colorless
_exptl_crystal_density_diffrn 1.362
_exptl_crystal_density_method 'not measured'
_exptl_crystal_description Blocks
_exptl_crystal_F_000 160
_exptl_crystal_size_max 0.38
_exptl_crystal_size_mid 0.28
_exptl_crystal_size_min 0.21
_refine_diff_density_max 0.316
_refine_diff_density_min -0.306
_refine_diff_density_rms 0.105
_refine_ls_extinction_method none
_refine_ls_goodness_of_fit_ref 1.099
_refine_ls_hydrogen_treatment constr
_refine_ls_matrix_type full
_refine_ls_number_parameters 101
_refine_ls_number_reflns 1315
_refine_ls_number_restraints 0
_refine_ls_restrained_S_all 1.099
_refine_ls_R_factor_all 0.0576
_refine_ls_R_factor_gt 0.0529
_refine_ls_shift/su_max 0.000
_refine_ls_shift/su_mean 0.000
_refine_ls_structure_factor_coef Fsqd
_refine_ls_weighting_details 'calc w=1/[\s^2^(Fo^2^)+(0.1063P)^2^+0.0362P] where P=(Fo^2^+2Fc^2^)/3'
_refine_ls_weighting_scheme calc
_refine_ls_wR_factor_gt 0.1498
_refine_ls_wR_factor_ref 0.1576
_reflns_number_gt 1124
_reflns_number_total 1315
_reflns_threshold_expression >2sigma(I)
_cod_data_source_file b808399a.txt
_cod_data_source_block 15diester2
_cod_depositor_comments
;
The following automatic conversions were performed:
'_symmetry_cell_setting' value 'Triclinic' changed to 'triclinic'
according to '/home/saulius/struct/CIF-dictionaries/cif_core.dic'
dictionary named 'cif_core.dic' version 2.4.1 from 2010-06-29.

Automatic conversion script
Id: cif_fix_enum 1527 2010-12-29 10:47:43Z saulius 
;
_cod_original_sg_symbol_H-M P-1
_cod_database_code 7202259

loop_
_symmetry_equiv_pos_as_xyz
'x, y, z'
'-x, -y, -z'

loop_
_atom_site_label
_atom_site_type_symbol
_atom_site_fract_x
_atom_site_fract_y
_atom_site_fract_z
_atom_site_U_iso_or_equiv
_atom_site_adp_type
_atom_site_occupancy
_atom_site_symmetry_multiplicity
_atom_site_calc_flag
_atom_site_refinement_flags
_atom_site_disorder_assembly
_atom_site_disorder_group
O2 O 0.40816(18) 0.55445(19) 0.19966(15) 0.0558(4) Uani 1 1 d . . .
O3 O 0.2885(2) 0.64505(19) 0.45110(16) 0.0648(5) Uani 1 1 d . . .
O1 O 0.15586(17) 0.30042(16) 0.64570(14) 0.0479(4) Uani 1 1 d . . .
C7 C 0.3162(2) 0.5287(2) 0.3752(2) 0.0433(4) Uani 1 1 d . . .
C6 C 0.2582(3) 0.3282(2) 0.4594(2) 0.0472(5) Uani 1 1 d . . .
H6A H 0.1714 0.3155 0.3932 0.057 Uiso 1 1 calc R . .
H6B H 0.3779 0.2297 0.4517 0.057 Uiso 1 1 calc R . .
C4 C 0.1149(2) 0.1154(2) 0.7507(2) 0.0401(4) Uani 1 1 d . . .
C3 C 0.1558(2) -0.0391(2) 0.6863(2) 0.0480(5) Uani 1 1 d . . .
H3 H 0.2138 -0.0225 0.5624 0.058 Uiso 1 1 calc R . .
C2 C 0.1096(2) -0.2226(2) 0.8082(2) 0.0494(5) Uani 1 1 d . . .
H2 H 0.1387 -0.3270 0.7636 0.059 Uiso 1 1 calc R . .
C1 C 0.0231(2) -0.2510(2) 0.9902(2) 0.0441(4) Uani 1 1 d . . .
H1 H -0.0053 -0.3739 1.0687 0.053 Uiso 1 1 calc R . .
C5 C 0.0233(2) 0.0928(2) 0.9405(2) 0.0372(4) Uani 1 1 d . . .
C8 C 0.4829(3) 0.7369(3) 0.0952(2) 0.0646(6) Uani 1 1 d . . .
H8A H 0.3740 0.8440 0.1007 0.097 Uiso 1 1 calc R . .
H8B H 0.5395 0.7419 -0.0305 0.097 Uiso 1 1 calc R . .
H8C H 0.5849 0.7461 0.1461 0.097 Uiso 1 1 calc R . .

loop_
_atom_site_aniso_label
_atom_site_aniso_U_11
_atom_site_aniso_U_22
_atom_site_aniso_U_33
_atom_site_aniso_U_23
_atom_site_aniso_U_13
_atom_site_aniso_U_12
O2 0.0674(8) 0.0595(8) 0.0350(7) -0.0107(6) 0.0011(5) -0.0242(6)
O3 0.0871(10) 0.0541(8) 0.0514(8) -0.0224(6) 0.0020(7) -0.0225(7)
O1 0.0640(7) 0.0388(7) 0.0347(7) -0.0109(5) 0.0013(5) -0.0151(5)
C7 0.0453(8) 0.0460(9) 0.0361(8) -0.0119(7) -0.0066(6) -0.0089(7)
C6 0.0571(9) 0.0461(10) 0.0339(8) -0.0120(7) -0.0017(7) -0.0131(7)
C4 0.0442(8) 0.0379(9) 0.0357(8) -0.0104(7) -0.0052(6) -0.0095(6)
C3 0.0591(9) 0.0467(9) 0.0356(8) -0.0158(7) -0.0016(7) -0.0121(7)
C2 0.0623(9) 0.0421(9) 0.0459(10) -0.0213(7) -0.0022(7) -0.0138(7)
C1 0.0521(8) 0.0351(8) 0.0439(9) -0.0131(7) -0.0046(6) -0.0127(6)
C5 0.0368(7) 0.0378(8) 0.0364(8) -0.0130(7) -0.0050(6) -0.0081(6)
C8 0.0683(11) 0.0678(12) 0.0494(11) -0.0016(10) -0.0052(9) -0.0339(10)

loop_
_atom_type_symbol
_atom_type_description
_atom_type_scat_dispersion_real
_atom_type_scat_dispersion_imag
_atom_type_scat_source
C C 0.0033 0.0016 'International Tables Vol C Tables 4.2.6.8 and 6.1.1.4'
H H 0.0000 0.0000 'International Tables Vol C Tables 4.2.6.8 and 6.1.1.4'
O O 0.0106 0.0060 'International Tables Vol C Tables 4.2.6.8 and 6.1.1.4'

loop_
_geom_angle_atom_site_label_1
_geom_angle_atom_site_label_2
_geom_angle_atom_site_label_3
_geom_angle
_geom_angle_site_symmetry_1
_geom_angle_site_symmetry_3
_geom_angle_publ_flag
C7 O2 C8 116.95(14) . . ?
C4 O1 C6 116.69(12) . . ?
O3 C7 O2 124.96(15) . . ?
O3 C7 C6 126.71(15) . . ?
O2 C7 C6 108.33(13) . . ?
O1 C6 C7 108.92(13) . . ?
O1 C6 H6A 109.9 . . ?
C7 C6 H6A 109.9 . . ?
O1 C6 H6B 109.9 . . ?
C7 C6 H6B 109.9 . . ?
H6A C6 H6B 108.3 . . ?
C3 C4 O1 125.03(14) . . ?
C3 C4 C5 120.75(15) . . ?
O1 C4 C5 114.22(13) . . ?
C4 C3 C2 119.74(14) . . ?
C4 C3 H3 120.1 . . ?
C2 C3 H3 120.1 . . ?
C1 C2 C3 121.51(14) . . ?
C1 C2 H2 119.2 . . ?
C3 C2 H2 119.2 . . ?
C2 C1 C5 119.76(15) . 2_557 ?
C2 C1 H1 120.1 . . ?
C5 C1 H1 120.1 2_557 . ?
C5 C5 C1 119.97(17) 2_557 2_557 ?
C5 C5 C4 118.27(17) 2_557 . ?
C1 C5 C4 121.75(15) 2_557 . ?
O2 C8 H8A 109.5 . . ?
O2 C8 H8B 109.5 . . ?
H8A C8 H8B 109.5 . . ?
O2 C8 H8C 109.5 . . ?
H8A C8 H8C 109.5 . . ?
H8B C8 H8C 109.5 . . ?

loop_
_geom_bond_atom_site_label_1
_geom_bond_atom_site_label_2
_geom_bond_distance
_geom_bond_site_symmetry_2
_geom_bond_publ_flag
O2 C7 1.3270(18) . ?
O2 C8 1.444(2) . ?
O3 C7 1.188(2) . ?
O1 C4 1.3748(19) . ?
O1 C6 1.4144(18) . ?
C7 C6 1.503(2) . ?
C6 H6A 0.9700 . ?
C6 H6B 0.9700 . ?
C4 C3 1.370(2) . ?
C4 C5 1.431(2) . ?
C3 C2 1.405(2) . ?
C3 H3 0.9300 . ?
C2 C1 1.363(2) . ?
C2 H2 0.9300 . ?
C1 C5 1.417(2) 2_557 ?
C1 H1 0.9300 . ?
C5 C5 1.412(3) 2_557 ?
C5 C1 1.417(2) 2_557 ?
C8 H8A 0.9600 . ?
C8 H8B 0.9600 . ?
C8 H8C 0.9600 . ?
